data_7236624
loop_
_publ_author_name
'W\;ec\/lawski, Marek K.'
'Jake\<sov\'a, Marie'
'Charyton, Martyna'
'Demitri, Nicola'
'Koszarna, Beata'
'Oppelt, Kerstin'
'Sariciftci, Serdar'
'Gryko, Daniel T.'
'G\/lowacki, Eric Daniel'

_publ_section_title
;
 Biscoumarin-containing acenes as stable organic semiconductors for
 photocatalytic oxygen reduction to hydrogen peroxide
;
_journal_issue 39
_journal_name_full 'J. Mater. Chem. A'
_journal_page_first 20780
_journal_paper_doi 10.1039/C7TA05882A
_journal_volume 5
_journal_year 2017
_chemical_formula_moiety 'C30 H12 O4'
_chemical_formula_sum 'C30 H12 O4'
_chemical_formula_weight 436.40
_space_group_crystal_system triclinic
_space_group_IT_number 2
_space_group_name_Hall '-P 1'
_space_group_name_H-M_alt 'P -1'
_atom_sites_solution_hydrogens geom
_atom_sites_solution_primary direct
_atom_sites_solution_secondary difmap
_audit_creation_method SHELXL-2014/7
_audit_update_record
;
2017-02-07 deposited with the CCDC.
2017-09-05 downloaded from the CCDC.
;
_cell_angle_alpha 77.86(3)
_cell_angle_beta 74.36(3)
_cell_angle_gamma 67.64(3)
_cell_formula_units_Z 2
_cell_length_a 8.910(2)
_cell_length_b 9.404(2)
_cell_length_c 11.968(2)
_cell_measurement_reflns_used 431
_cell_measurement_temperature 100(2)
_cell_measurement_theta_max 27.415
_cell_measurement_theta_min 2.323
_cell_volume 886.5(4)
_computing_cell_refinement XDS
_computing_data_collection 'Elettra XRD1 Data Collection SW'
_computing_data_reduction 'XDS - CCP4'
_computing_molecular_graphics 'Ortep3 for Windows'
_computing_publication_material enCIFer/publCIF
_computing_structure_refinement 'SHELXL-2014/7 (Sheldrick, 2014)'
_computing_structure_solution Sir2011
_diffrn_ambient_temperature 100(2)
_diffrn_measured_fraction_theta_full 0.989
_diffrn_measured_fraction_theta_max 0.988
_diffrn_measurement_device_type
;
'Huber 4-circles Kappa Goniometer, Pilatus 2M detector'
;
_diffrn_measurement_method 'Rotating crystal'
_diffrn_radiation_type Synchrotron
_diffrn_radiation_wavelength 0.700
_diffrn_reflns_av_R_equivalents 0.1147
_diffrn_reflns_av_unetI/netI 0.0736
_diffrn_reflns_Laue_measured_fraction_full 0.989
_diffrn_reflns_Laue_measured_fraction_max 0.988
_diffrn_reflns_limit_h_max 11
_diffrn_reflns_limit_h_min -11
_diffrn_reflns_limit_k_max 12
_diffrn_reflns_limit_k_min -12
_diffrn_reflns_limit_l_max 15
_diffrn_reflns_limit_l_min -15
_diffrn_reflns_number 33081
_diffrn_reflns_point_group_measured_fraction_full 0.989
_diffrn_reflns_point_group_measured_fraction_max 0.988
_diffrn_reflns_theta_full 24.835
_diffrn_reflns_theta_max 27.415
_diffrn_reflns_theta_min 2.323
_diffrn_source 'Elettra Synchrotron - XRD1 BL'
_diffrn_standards_decay_% 0
_diffrn_standards_interval_count 0
_diffrn_standards_number 0
_exptl_absorpt_coefficient_mu 0.104
_exptl_absorpt_correction_type none
_exptl_crystal_colour Orange
_exptl_crystal_density_diffrn 1.635
_exptl_crystal_description 'Thin rod'
_exptl_crystal_F_000 448
_exptl_crystal_size_max 0.200
_exptl_crystal_size_mid 0.050
_exptl_crystal_size_min 0.010
_refine_diff_density_max 0.531
_refine_diff_density_min -0.327
_refine_diff_density_rms 0.080
_refine_ls_extinction_coef 0.047(10)
_refine_ls_extinction_expression Fc^*^=kFc[1+0.001xFc^2^\l^3^/sin(2\q)]^-1/4^
_refine_ls_extinction_method 'SHELXL-2014/7 (Sheldrick 2014'
_refine_ls_goodness_of_fit_ref 1.016
_refine_ls_hydrogen_treatment constr
_refine_ls_matrix_type full
_refine_ls_number_parameters 308
_refine_ls_number_reflns 4174
_refine_ls_number_restraints 0
_refine_ls_restrained_S_all 1.016
_refine_ls_R_factor_all 0.0937
_refine_ls_R_factor_gt 0.0662
_refine_ls_shift/su_max 0.000
_refine_ls_shift/su_mean 0.000
_refine_ls_structure_factor_coef Fsqd
_refine_ls_weighting_details 'w=1/[\s^2^(Fo^2^)+(0.1190P)^2^+0.1530P] where P=(Fo^2^+2Fc^2^)/3'
_refine_ls_weighting_scheme calc
_refine_ls_wR_factor_gt 0.1734
_refine_ls_wR_factor_ref 0.2007
_reflns_Friedel_coverage 0.000
_reflns_number_gt 2880
_reflns_number_total 4174
_reflns_threshold_expression 'I > 2\s(I)'
_cod_data_source_file c7ta05882a2.cif
_cod_data_source_block 8at100K
_cod_database_code 7236624
_shelx_shelxl_version_number 2014/7
_shelx_space_group_comment
;
The symmetry employed for this shelxl refinement is uniquely defined
by the following loop, which should always be used as a source of
symmetry information in preference to the above space-group names.
They are only intended as comments.
;
_shelx_estimated_absorpt_t_min 0.980
_shelx_estimated_absorpt_t_max 0.999

loop_
_space_group_symop_operation_xyz
'x, y, z'
'-x, -y, -z'

loop_
_atom_site_label
_atom_site_type_symbol
_atom_site_fract_x
_atom_site_fract_y
_atom_site_fract_z
_atom_site_U_iso_or_equiv
_atom_site_adp_type
_atom_site_occupancy
_atom_site_site_symmetry_order
_atom_site_calc_flag
_atom_site_refinement_flags_posn
_atom_site_refinement_flags_adp
O1_1 O 0.80947(14) 0.57174(13) 0.49503(10) 0.0218(3) Uani 1 1 d . .
C1_1 C 0.86800(19) 0.67203(18) 0.48225(15) 0.0182(3) Uani 1 1 d . .
O2_1 O 0.95201(13) 0.70295(13) 0.37013(10) 0.0187(3) Uani 1 1 d . .
C2_1 C 1.02543(19) 0.81314(17) 0.33893(14) 0.0173(3) Uani 1 1 d . .
C11_1 C 1.01256(19) 0.90608(17) 0.41916(14) 0.0159(4) Uani 1 1 d . .
C10_1 C 1.08713(19) 1.02162(18) 0.38055(14) 0.0160(3) Uani 1 1 d . .
C9_1 C 1.07447(19) 1.11992(18) 0.46238(14) 0.0159(4) Uani 1 1 d . .
C8_1 C 1.14403(18) 1.23506(18) 0.42862(14) 0.0167(3) Uani 1 1 d . .
C7_1 C 1.22814(19) 1.26202(18) 0.30822(15) 0.0179(4) Uani 1 1 d . .
C15_1 C 1.2954(2) 1.38203(19) 0.26665(15) 0.0222(4) Uani 1 1 d . .
H15_1 H 1.2864 1.4492 0.3192 0.027 Uiso 1 1 calc R U
C14_1 C 1.3731(2) 1.4034(2) 0.15231(16) 0.0264(4) Uani 1 1 d . .
H14_1 H 1.4170 1.4851 0.1266 0.032 Uiso 1 1 calc R U
C13_1 C 1.3885(2) 1.3062(2) 0.07290(16) 0.0267(4) Uani 1 1 d . .
H13_1 H 1.4431 1.3214 -0.0063 0.032 Uiso 1 1 calc R U
C12_1 C 1.3244(2) 1.1891(2) 0.11015(15) 0.0234(4) Uani 1 1 d . .
H12_1 H 1.3349 1.1236 0.0558 0.028 Uiso 1 1 calc R U
C6_1 C 1.24299(19) 1.16314(19) 0.22722(14) 0.0184(4) Uani 1 1 d . .
C5_1 C 1.17204(19) 1.04139(19) 0.26434(14) 0.0177(4) Uani 1 1 d . .
C4_1 C 1.18318(19) 0.93981(18) 0.18740(14) 0.0195(4) Uani 1 1 d . .
H4_1 H 1.2418 0.9497 0.1088 0.023 Uiso 1 1 calc R U
C3_1 C 1.1113(2) 0.82811(18) 0.22399(14) 0.0197(4) Uani 1 1 d . .
H3_1 H 1.1201 0.7613 0.1712 0.024 Uiso 1 1 calc R U
O1_2 O 0.21339(15) 0.07160(14) 0.90985(10) 0.0262(3) Uani 1 1 d . .
C1_2 C 0.29856(19) 0.06212(18) 0.81328(14) 0.0184(3) Uani 1 1 d . .
O2_2 O 0.38240(13) 0.16654(13) 0.77585(10) 0.0185(3) Uani 1 1 d . .
C2_2 C 0.46912(18) 0.18523(17) 0.66398(13) 0.0163(3) Uani 1 1 d . .
C11_2 C 0.48353(18) 0.09362(17) 0.58240(14) 0.0151(3) Uani 1 1 d . .
C10_2 C 0.57143(18) 0.12160(18) 0.46640(14) 0.0152(3) Uani 1 1 d . .
C9_2 C 0.58952(19) 0.02529(18) 0.38178(14) 0.0155(3) Uani 1 1 d . .
C8_2 C 0.67701(19) 0.04646(18) 0.26814(14) 0.0168(3) Uani 1 1 d . .
C7_2 C 0.74537(19) 0.17026(18) 0.23151(14) 0.0174(3) Uani 1 1 d . .
C15_2 C 0.8296(2) 0.2024(2) 0.11577(15) 0.0222(4) Uani 1 1 d . .
H15_2 H 0.8450 0.1390 0.0585 0.027 Uiso 1 1 calc R U
C14_2 C 0.8892(2) 0.3227(2) 0.08460(15) 0.0247(4) Uani 1 1 d . .
H14_2 H 0.9435 0.3428 0.0061 0.030 Uiso 1 1 calc R U
C13_2 C 0.8706(2) 0.41648(19) 0.16778(16) 0.0244(4) Uani 1 1 d . .
H13_2 H 0.9121 0.4999 0.1458 0.029 Uiso 1 1 calc R U
C12_2 C 0.79246(19) 0.38721(18) 0.28079(15) 0.0203(4) Uani 1 1 d . .
H12_2 H 0.7821 0.4501 0.3370 0.024 Uiso 1 1 calc R U
C6_2 C 0.72704(19) 0.26621(18) 0.31583(14) 0.0166(3) Uani 1 1 d . .
C5_2 C 0.64166(18) 0.23801(17) 0.43564(14) 0.0161(3) Uani 1 1 d . .
C4_2 C 0.62642(19) 0.32507(18) 0.52447(14) 0.0175(3) Uani 1 1 d . .
H4_2 H 0.6759 0.4028 0.5059 0.021 Uiso 1 1 calc R U
C3_2 C 0.54196(18) 0.29927(17) 0.63617(14) 0.0177(3) Uani 1 1 d . .
H3_2 H 0.5330 0.3586 0.6944 0.021 Uiso 1 1 calc R U

loop_
_atom_site_aniso_label
_atom_site_aniso_U_11
_atom_site_aniso_U_22
_atom_site_aniso_U_33
_atom_site_aniso_U_23
_atom_site_aniso_U_13
_atom_site_aniso_U_12
O1_1 0.0209(6) 0.0101(6) 0.0378(7) -0.0036(5) -0.0088(5) -0.0069(4)
C1_1 0.0140(7) 0.0075(7) 0.0303(8) -0.0019(6) -0.0089(6) 0.0021(6)
O2_1 0.0191(6) 0.0104(6) 0.0284(6) -0.0033(4) -0.0067(5) -0.0054(4)
C2_1 0.0152(7) 0.0075(8) 0.0299(8) -0.0013(6) -0.0093(6) -0.0022(6)
C11_1 0.0127(7) 0.0073(8) 0.0259(8) -0.0018(6) -0.0066(6) 0.0000(6)
C10_1 0.0133(7) 0.0068(7) 0.0275(8) -0.0009(6) -0.0082(6) -0.0009(6)
C9_1 0.0123(7) 0.0073(8) 0.0270(8) -0.0021(6) -0.0081(6) 0.0006(6)
C8_1 0.0121(7) 0.0085(8) 0.0286(8) -0.0013(6) -0.0076(6) -0.0006(6)
C7_1 0.0132(7) 0.0096(8) 0.0303(9) -0.0003(6) -0.0086(6) -0.0016(6)
C15_1 0.0204(8) 0.0124(8) 0.0346(9) -0.0022(6) -0.0075(7) -0.0058(6)
C14_1 0.0267(9) 0.0138(8) 0.0394(10) 0.0005(7) -0.0072(7) -0.0095(7)
C13_1 0.0261(9) 0.0226(9) 0.0303(9) 0.0005(7) -0.0028(7) -0.0112(7)
C12_1 0.0225(8) 0.0187(9) 0.0292(9) -0.0032(7) -0.0064(7) -0.0068(7)
C6_1 0.0151(7) 0.0115(8) 0.0281(8) 0.0000(6) -0.0079(6) -0.0029(6)
C5_1 0.0132(7) 0.0116(8) 0.0271(8) -0.0017(6) -0.0082(6) -0.0007(6)
C4_1 0.0174(7) 0.0139(8) 0.0253(8) -0.0019(6) -0.0049(6) -0.0033(6)
C3_1 0.0193(8) 0.0130(8) 0.0268(8) -0.0057(6) -0.0071(6) -0.0024(6)
O1_2 0.0303(7) 0.0246(7) 0.0259(6) -0.0081(5) 0.0000(5) -0.0133(5)
C1_2 0.0186(7) 0.0127(8) 0.0247(8) -0.0006(6) -0.0070(6) -0.0055(6)
O2_2 0.0190(6) 0.0134(6) 0.0243(6) -0.0038(4) -0.0046(4) -0.0061(4)
C2_2 0.0129(7) 0.0103(8) 0.0230(8) -0.0024(6) -0.0051(6) 0.0002(6)
C11_2 0.0113(7) 0.0076(8) 0.0249(8) -0.0020(6) -0.0063(6) 0.0001(6)
C10_2 0.0116(7) 0.0077(8) 0.0245(8) -0.0018(6) -0.0068(6) 0.0006(6)
C9_2 0.0122(7) 0.0085(8) 0.0239(8) -0.0016(6) -0.0065(6) 0.0001(6)
C8_2 0.0138(7) 0.0105(8) 0.0254(8) -0.0022(6) -0.0068(6) -0.0015(6)
C7_2 0.0135(7) 0.0109(8) 0.0251(8) -0.0007(6) -0.0055(6) -0.0010(6)
C15_2 0.0211(8) 0.0178(8) 0.0270(9) -0.0012(6) -0.0057(7) -0.0062(6)
C14_2 0.0227(8) 0.0211(9) 0.0284(9) 0.0011(7) -0.0021(7) -0.0096(7)
C13_2 0.0222(8) 0.0114(8) 0.0377(10) 0.0022(6) -0.0064(7) -0.0063(6)
C12_2 0.0152(7) 0.0097(7) 0.0334(9) -0.0029(6) -0.0064(6) -0.0006(6)
C6_2 0.0118(7) 0.0089(8) 0.0274(8) -0.0001(6) -0.0063(6) -0.0011(6)
C5_2 0.0117(7) 0.0073(7) 0.0270(8) -0.0021(6) -0.0064(6) 0.0008(6)
C4_2 0.0141(7) 0.0079(7) 0.0300(8) -0.0023(6) -0.0077(6) -0.0012(5)
C3_2 0.0157(7) 0.0077(7) 0.0297(8) -0.0042(6) -0.0087(6) -0.0004(6)

loop_
_atom_type_symbol
_atom_type_description
_atom_type_scat_dispersion_real
_atom_type_scat_dispersion_imag
_atom_type_scat_source
C C 0.0030 0.0016 'International Tables Vol C Tables 4.2.6.8 and 6.1.1.4'
O O 0.0105 0.0059 'International Tables Vol C Tables 4.2.6.8 and 6.1.1.4'
H H 0.0000 0.0000 'International Tables Vol C Tables 4.2.6.8 and 6.1.1.4'

loop_
_geom_angle_atom_site_label_1
_geom_angle_atom_site_label_2
_geom_angle_atom_site_label_3
_geom_angle
_geom_angle_site_symmetry_3
O1_1 C1_1 O2_1 114.90(14) .
O1_1 C1_1 C8_1 127.31(16) 2_776
O2_1 C1_1 C8_1 117.77(14) 2_776
C2_1 O2_1 C1_1 123.22(13) .
O2_1 C2_1 C11_1 120.75(15) .
O2_1 C2_1 C3_1 117.19(14) .
C11_1 C2_1 C3_1 122.06(15) .
C2_1 C11_1 C10_1 118.10(16) .
C2_1 C11_1 C9_1 118.63(15) 2_776
C10_1 C11_1 C9_1 123.27(15) 2_776
C5_1 C10_1 C11_1 121.10(15) .
C5_1 C10_1 C9_1 119.93(16) .
C11_1 C10_1 C9_1 118.98(16) .
C8_1 C9_1 C10_1 121.11(16) .
C8_1 C9_1 C11_1 121.14(15) 2_776
C10_1 C9_1 C11_1 117.75(15) 2_776
C9_1 C8_1 C7_1 120.43(15) .
C9_1 C8_1 C1_1 118.40(15) 2_776
C7_1 C8_1 C1_1 121.16(15) 2_776
C15_1 C7_1 C6_1 118.09(15) .
C15_1 C7_1 C8_1 123.38(15) .
C6_1 C7_1 C8_1 118.53(15) .
C14_1 C15_1 C7_1 121.33(16) .
C14_1 C15_1 H15_1 119.3 .
C7_1 C15_1 H15_1 119.3 .
C15_1 C14_1 C13_1 120.70(16) .
C15_1 C14_1 H14_1 119.6 .
C13_1 C14_1 H14_1 119.6 .
C12_1 C13_1 C14_1 119.50(16) .
C12_1 C13_1 H13_1 120.3 .
C14_1 C13_1 H13_1 120.3 .
C13_1 C12_1 C6_1 121.69(16) .
C13_1 C12_1 H12_1 119.2 .
C6_1 C12_1 H12_1 119.2 .
C12_1 C6_1 C7_1 118.70(16) .
C12_1 C6_1 C5_1 120.93(15) .
C7_1 C6_1 C5_1 120.36(15) .
C10_1 C5_1 C4_1 117.74(16) .
C10_1 C5_1 C6_1 119.59(15) .
C4_1 C5_1 C6_1 122.67(15) .
C3_1 C4_1 C5_1 121.50(15) .
C3_1 C4_1 H4_1 119.3 .
C5_1 C4_1 H4_1 119.3 .
C4_1 C3_1 C2_1 119.49(15) .
C4_1 C3_1 H3_1 120.3 .
C2_1 C3_1 H3_1 120.3 .
O1_2 C1_2 O2_2 114.96(13) .
O1_2 C1_2 C8_2 127.62(15) 2_656
O2_2 C1_2 C8_2 117.42(14) 2_656
C2_2 O2_2 C1_2 123.08(12) .
O2_2 C2_2 C11_2 120.77(15) .
O2_2 C2_2 C3_2 117.38(14) .
C11_2 C2_2 C3_2 121.85(15) .
C2_2 C11_2 C10_2 118.14(15) .
C2_2 C11_2 C9_2 118.85(15) 2_656
C10_2 C11_2 C9_2 123.01(15) 2_656
C5_2 C10_2 C11_2 121.05(15) .
C5_2 C10_2 C9_2 120.45(15) .
C11_2 C10_2 C9_2 118.49(15) .
C8_2 C9_2 C10_2 120.48(16) .
C8_2 C9_2 C11_2 121.03(15) 2_656
C10_2 C9_2 C11_2 118.49(15) 2_656
C9_2 C8_2 C7_2 120.69(15) .
C9_2 C8_2 C1_2 118.33(15) 2_656
C7_2 C8_2 C1_2 120.97(15) 2_656
C15_2 C7_2 C6_2 117.76(15) .
C15_2 C7_2 C8_2 123.54(15) .
C6_2 C7_2 C8_2 118.70(15) .
C14_2 C15_2 C7_2 121.48(16) .
C14_2 C15_2 H15_2 119.3 .
C7_2 C15_2 H15_2 119.3 .
C15_2 C14_2 C13_2 120.43(16) .
C15_2 C14_2 H14_2 119.8 .
C13_2 C14_2 H14_2 119.8 .
C12_2 C13_2 C14_2 119.66(16) .
C12_2 C13_2 H13_2 120.2 .
C14_2 C13_2 H13_2 120.2 .
C13_2 C12_2 C6_2 121.61(16) .
C13_2 C12_2 H12_2 119.2 .
C6_2 C12_2 H12_2 119.2 .
C12_2 C6_2 C7_2 119.04(15) .
C12_2 C6_2 C5_2 121.10(15) .
C7_2 C6_2 C5_2 119.85(15) .
C10_2 C5_2 C4_2 117.98(15) .
C10_2 C5_2 C6_2 119.70(15) .
C4_2 C5_2 C6_2 122.32(15) .
C3_2 C4_2 C5_2 121.41(15) .
C3_2 C4_2 H4_2 119.3 .
C5_2 C4_2 H4_2 119.3 .
C4_2 C3_2 C2_2 119.53(15) .
C4_2 C3_2 H3_2 120.2 .
C2_2 C3_2 H3_2 120.2 .

loop_
_geom_bond_atom_site_label_1
_geom_bond_atom_site_label_2
_geom_bond_distance
_geom_bond_site_symmetry_2
O1_1 C1_1 1.2064(19) .
C1_1 O2_1 1.380(2) .
C1_1 C8_1 1.474(2) 2_776
O2_1 C2_1 1.3648(19) .
C2_1 C11_1 1.384(2) .
C2_1 C3_1 1.390(2) .
C11_1 C10_1 1.417(2) .
C11_1 C9_1 1.441(2) 2_776
C10_1 C5_1 1.404(2) .
C10_1 C9_1 1.438(2) .
C9_1 C8_1 1.382(2) .
C9_1 C11_1 1.441(2) 2_776
C8_1 C7_1 1.453(2) .
C8_1 C1_1 1.474(2) 2_776
C7_1 C15_1 1.413(2) .
C7_1 C6_1 1.428(2) .
C15_1 C14_1 1.368(2) .
C15_1 H15_1 0.9500 .
C14_1 C13_1 1.399(2) .
C14_1 H14_1 0.9500 .
C13_1 C12_1 1.368(2) .
C13_1 H13_1 0.9500 .
C12_1 C6_1 1.411(2) .
C12_1 H12_1 0.9500 .
C6_1 C5_1 1.447(2) .
C5_1 C4_1 1.421(2) .
C4_1 C3_1 1.368(2) .
C4_1 H4_1 0.9500 .
C3_1 H3_1 0.9500 .
O1_2 C1_2 1.1993(19) .
C1_2 O2_2 1.3841(19) .
C1_2 C8_2 1.475(2) 2_656
O2_2 C2_2 1.3663(19) .
C2_2 C11_2 1.383(2) .
C2_2 C3_2 1.395(2) .
C11_2 C10_2 1.424(2) .
C11_2 C9_2 1.435(2) 2_656
C10_2 C5_2 1.398(2) .
C10_2 C9_2 1.435(2) .
C9_2 C8_2 1.389(2) .
C9_2 C11_2 1.435(2) 2_656
C8_2 C7_2 1.449(2) .
C8_2 C1_2 1.475(2) 2_656
C7_2 C15_2 1.417(2) .
C7_2 C6_2 1.429(2) .
C15_2 C14_2 1.370(2) .
C15_2 H15_2 0.9500 .
C14_2 C13_2 1.402(2) .
C14_2 H14_2 0.9500 .
C13_2 C12_2 1.368(2) .
C13_2 H13_2 0.9500 .
C12_2 C6_2 1.408(2) .
C12_2 H12_2 0.9500 .
C6_2 C5_2 1.453(2) .
C5_2 C4_2 1.422(2) .
C4_2 C3_2 1.368(2) .
C4_2 H4_2 0.9500 .
C3_2 H3_2 0.9500 .

loop_
_geom_torsion_atom_site_label_1
_geom_torsion_atom_site_label_2
_geom_torsion_atom_site_label_3
_geom_torsion_atom_site_label_4
_geom_torsion
_geom_torsion_site_symmetry_1
_geom_torsion_site_symmetry_4
O1_1 C1_1 O2_1 C2_1 179.57(12) . .
C8_1 C1_1 O2_1 C2_1 0.9(2) 2_776 .
C1_1 O2_1 C2_1 C11_1 -2.9(2) . .
C1_1 O2_1 C2_1 C3_1 177.61(12) . .
O2_1 C2_1 C11_1 C10_1 -178.07(13) . .
C3_1 C2_1 C11_1 C10_1 1.4(3) . .
O2_1 C2_1 C11_1 C9_1 2.4(2) . 2_776
C3_1 C2_1 C11_1 C9_1 -178.15(13) . 2_776
C2_1 C11_1 C10_1 C5_1 -0.1(3) . .
C9_1 C11_1 C10_1 C5_1 179.37(13) 2_776 .
C2_1 C11_1 C10_1 C9_1 179.69(13) . .
C9_1 C11_1 C10_1 C9_1 -0.8(3) 2_776 .
C5_1 C10_1 C9_1 C8_1 0.3(3) . .
C11_1 C10_1 C9_1 C8_1 -179.49(13) . .
C5_1 C10_1 C9_1 C11_1 -179.41(12) . 2_776
C11_1 C10_1 C9_1 C11_1 0.8(3) . 2_776
C10_1 C9_1 C8_1 C7_1 1.6(3) . .
C11_1 C9_1 C8_1 C7_1 -178.61(13) 2_776 .
C10_1 C9_1 C8_1 C1_1 -177.77(13) . 2_776
C11_1 C9_1 C8_1 C1_1 2.0(2) 2_776 2_776
C9_1 C8_1 C7_1 C15_1 177.06(14) . .
C1_1 C8_1 C7_1 C15_1 -3.5(3) 2_776 .
C9_1 C8_1 C7_1 C6_1 -2.5(2) . .
C1_1 C8_1 C7_1 C6_1 176.90(13) 2_776 .
C6_1 C7_1 C15_1 C14_1 -0.2(3) . .
C8_1 C7_1 C15_1 C14_1 -179.75(15) . .
C7_1 C15_1 C14_1 C13_1 -0.1(3) . .
C15_1 C14_1 C13_1 C12_1 0.3(3) . .
C14_1 C13_1 C12_1 C6_1 -0.2(3) . .
C13_1 C12_1 C6_1 C7_1 -0.1(3) . .
C13_1 C12_1 C6_1 C5_1 178.33(15) . .
C15_1 C7_1 C6_1 C12_1 0.3(2) . .
C8_1 C7_1 C6_1 C12_1 179.90(13) . .
C15_1 C7_1 C6_1 C5_1 -178.16(13) . .
C8_1 C7_1 C6_1 C5_1 1.4(2) . .
C11_1 C10_1 C5_1 C4_1 -1.1(3) . .
C9_1 C10_1 C5_1 C4_1 179.08(13) . .
C11_1 C10_1 C5_1 C6_1 178.41(13) . .
C9_1 C10_1 C5_1 C6_1 -1.4(3) . .
C12_1 C6_1 C5_1 C10_1 -177.94(14) . .
C7_1 C6_1 C5_1 C10_1 0.5(3) . .
C12_1 C6_1 C5_1 C4_1 1.6(3) . .
C7_1 C6_1 C5_1 C4_1 179.99(14) . .
C10_1 C5_1 C4_1 C3_1 1.2(3) . .
C6_1 C5_1 C4_1 C3_1 -178.31(14) . .
C5_1 C4_1 C3_1 C2_1 0.0(3) . .
O2_1 C2_1 C3_1 C4_1 178.15(13) . .
C11_1 C2_1 C3_1 C4_1 -1.3(3) . .
O1_2 C1_2 O2_2 C2_2 -172.01(13) . .
C8_2 C1_2 O2_2 C2_2 8.0(2) 2_656 .
C1_2 O2_2 C2_2 C11_2 -2.9(2) . .
C1_2 O2_2 C2_2 C3_2 177.21(12) . .
O2_2 C2_2 C11_2 C10_2 178.24(12) . .
C3_2 C2_2 C11_2 C10_2 -1.9(2) . .
O2_2 C2_2 C11_2 C9_2 -2.1(2) . 2_656
C3_2 C2_2 C11_2 C9_2 177.76(13) . 2_656
C2_2 C11_2 C10_2 C5_2 0.2(3) . .
C9_2 C11_2 C10_2 C5_2 -179.51(13) 2_656 .
C2_2 C11_2 C10_2 C9_2 178.90(13) . .
C9_2 C11_2 C10_2 C9_2 -0.8(3) 2_656 .
C5_2 C10_2 C9_2 C8_2 0.0(3) . .
C11_2 C10_2 C9_2 C8_2 -178.77(12) . .
C5_2 C10_2 C9_2 C11_2 179.48(12) . 2_656
C11_2 C10_2 C9_2 C11_2 0.7(3) . 2_656
C10_2 C9_2 C8_2 C7_2 -2.7(3) . .
C11_2 C9_2 C8_2 C7_2 177.80(13) 2_656 .
C10_2 C9_2 C8_2 C1_2 176.02(13) . 2_656
C11_2 C9_2 C8_2 C1_2 -3.5(3) 2_656 2_656
C9_2 C8_2 C7_2 C15_2 -177.18(14) . .
C1_2 C8_2 C7_2 C15_2 4.1(3) 2_656 .
C9_2 C8_2 C7_2 C6_2 2.6(2) . .
C1_2 C8_2 C7_2 C6_2 -176.12(13) 2_656 .
C6_2 C7_2 C15_2 C14_2 -1.1(3) . .
C8_2 C7_2 C15_2 C14_2 178.65(15) . .
C7_2 C15_2 C14_2 C13_2 1.1(3) . .
C15_2 C14_2 C13_2 C12_2 0.1(3) . .
C14_2 C13_2 C12_2 C6_2 -1.1(3) . .
C13_2 C12_2 C6_2 C7_2 1.1(2) . .
C13_2 C12_2 C6_2 C5_2 -178.88(14) . .
C15_2 C7_2 C6_2 C12_2 0.1(2) . .
C8_2 C7_2 C6_2 C12_2 -179.71(13) . .
C15_2 C7_2 C6_2 C5_2 179.98(13) . .
C8_2 C7_2 C6_2 C5_2 0.2(2) . .
C11_2 C10_2 C5_2 C4_2 1.6(2) . .
C9_2 C10_2 C5_2 C4_2 -177.11(13) . .
C11_2 C10_2 C5_2 C6_2 -178.47(12) . .
C9_2 C10_2 C5_2 C6_2 2.8(3) . .
C12_2 C6_2 C5_2 C10_2 177.05(13) . .
C7_2 C6_2 C5_2 C10_2 -2.9(2) . .
C12_2 C6_2 C5_2 C4_2 -3.0(2) . .
C7_2 C6_2 C5_2 C4_2 177.03(13) . .
C10_2 C5_2 C4_2 C3_2 -1.7(2) . .
C6_2 C5_2 C4_2 C3_2 178.36(13) . .
C5_2 C4_2 C3_2 C2_2 0.0(2) . .
O2_2 C2_2 C3_2 C4_2 -178.31(12) . .
C11_2 C2_2 C3_2 C4_2 1.8(2) . .
